data_1567971
loop_
_publ_author_name
'Ranieri, Davide'
'Santanni, Fabio'
'Privitera, Alberto'
'Albino, Andrea'
'Salvadori, Enrico'
'Chiesa, Mario'
'Totti, Federico'
'Sorace, Lorenzo'
'Sessoli, Roberta'

_publ_section_title
;
 An exchange coupled <i>meso</i>-<i>meso</i> linked vanadyl porphyrin
 dimer for quantum information processing.
;
_journal_issue 1
_journal_name_full 'Chemical science'
_journal_page_first 61
_journal_page_last 69
_journal_paper_doi 10.1039/d2sc04969d
_journal_volume 14
_journal_year 2022
_chemical_formula_moiety '0.25(C76 H46 N8 O2 V2)'
_chemical_formula_sum 'C19 H11.5 N2 O0.5 V0.5'
_chemical_formula_weight 301.27
_chemical_name_common '[VO(TrPP)]2'
_chemical_name_systematic ((m2-5,5',10,10',15,15'-triphenyl-20,20'-bisporphyrinato)-di-oxovanadium(iv))
_space_group_crystal_system orthorhombic
_space_group_IT_number 37
_space_group_name_Hall 'C 2 -2c'
_space_group_name_H-M_alt 'C c c 2'
_atom_sites_solution_hydrogens geom
_audit_creation_date 2022-08-23
_audit_creation_method
;
Olex2 1.3
(compiled Nov 21 2019 18:26:39 for OlexSys, GUI svn.r6003)
;
_audit_update_record
;
2022-08-23 deposited with the CCDC.	2022-11-14 downloaded from the CCDC.
;
_cell_angle_alpha 90
_cell_angle_beta 90
_cell_angle_gamma 90
_cell_formula_units_Z 16
_cell_length_a 20.8648(13)
_cell_length_b 27.1717(13)
_cell_length_c 11.4881(6)
_cell_measurement_reflns_used 9700
_cell_measurement_temperature 104.0
_cell_measurement_theta_max 72.83
_cell_measurement_theta_min 5.33
_cell_volume 6513.0(6)
_computing_molecular_graphics 'Olex2 1.3 (Dolomanov et al., 2009)'
_computing_publication_material 'Olex2 1.3 (Dolomanov et al., 2009)'
_computing_structure_refinement 'SHELXL 2018/3 (Sheldrick, 2015)'
_computing_structure_solution 'SHELXT 2018/2 (Sheldrick, 2018)'
_diffrn_ambient_temperature 104.0
_diffrn_measured_fraction_theta_full 0.994
_diffrn_measured_fraction_theta_max 0.990
_diffrn_measurement_device_type 'Bruker APEX-II CCD'
_diffrn_measurement_method '\f and \w scans'
_diffrn_radiation_type CuK\a
_diffrn_radiation_wavelength 1.54178
_diffrn_reflns_av_R_equivalents 0.0749
_diffrn_reflns_av_unetI/netI 0.0426
_diffrn_reflns_Laue_measured_fraction_full 0.994
_diffrn_reflns_Laue_measured_fraction_max 0.990
_diffrn_reflns_limit_h_max 25
_diffrn_reflns_limit_h_min -25
_diffrn_reflns_limit_k_max 33
_diffrn_reflns_limit_k_min -33
_diffrn_reflns_limit_l_max 14
_diffrn_reflns_limit_l_min -14
_diffrn_reflns_number 55014
_diffrn_reflns_point_group_measured_fraction_full 0.991
_diffrn_reflns_point_group_measured_fraction_max 0.983
_diffrn_reflns_theta_full 67.679
_diffrn_reflns_theta_max 73.046
_diffrn_reflns_theta_min 2.670
_diffrn_source_current 1.1
_diffrn_source_power 0.055
_diffrn_source_voltage 50.0
_diffrn_standards_number 0
_exptl_absorpt_coefficient_mu 2.816
_exptl_absorpt_correction_T_max 0.7536
_exptl_absorpt_correction_T_min 0.4181
_exptl_absorpt_correction_type none
_exptl_absorpt_process_details
;
SADABS-2016/2 (Bruker,2016/2) was used for absorption correction.
wR2(int) was 0.1523 before and 0.1114 after correction.
The Ratio of minimum to maximum transmission is 0.5548.
The \l/2 correction factor is Not present.
;
_exptl_crystal_colour 'clear red/purple'
_exptl_crystal_density_diffrn 1.229
_exptl_crystal_description prismatic
_exptl_crystal_F_000 2480
_exptl_crystal_preparation 'Magnetic properties'
_exptl_crystal_recrystallization_method 'Re-crystallisation from solvent: Toluene/acetone'
_exptl_crystal_size_max 0.5
_exptl_crystal_size_mid 0.3
_exptl_crystal_size_min 0.3
_refine_diff_density_max 1.438
_refine_diff_density_min -0.400
_refine_diff_density_rms 0.102
_refine_ls_abs_structure_details
;
 Refined as an inversion twin.
;
_refine_ls_abs_structure_Flack 0.397(14)
_refine_ls_extinction_method none
_refine_ls_goodness_of_fit_ref 1.049
_refine_ls_hydrogen_treatment constr
_refine_ls_matrix_type full
_refine_ls_number_parameters 416
_refine_ls_number_reflns 6422
_refine_ls_number_restraints 1
_refine_ls_restrained_S_all 1.049
_refine_ls_R_factor_all 0.0741
_refine_ls_R_factor_gt 0.0733
_refine_ls_shift/su_max 0.001
_refine_ls_shift/su_mean 0.000
_refine_ls_structure_factor_coef Fsqd
_refine_ls_weighting_details 'w=1/[\s^2^(Fo^2^)+(0.1386P)^2^+19.1565P] where P=(Fo^2^+2Fc^2^)/3'
_refine_ls_weighting_scheme calc
_refine_ls_wR_factor_gt 0.2180
_refine_ls_wR_factor_ref 0.2188
_reflns_Friedel_coverage 0.882
_reflns_Friedel_fraction_full 0.988
_reflns_Friedel_fraction_max 0.975
_reflns_number_gt 6227
_reflns_number_total 6422
_reflns_threshold_expression 'I > 2\s(I)'
_cod_data_source_file d2sc04969d2.cif
_cod_data_source_block ortho_votrpp2
_cod_depositor_comments 'Adding full bibliography for 1567970--1567972.cif.'
_cod_original_formula_sum 'C19 H11.50 N2 O0.50 V0.50'
_cod_database_code 1567971
_shelx_shelxl_version_number 2018/3
_shelx_space_group_comment
;
The symmetry employed for this shelxl refinement is uniquely defined
by the following loop, which should always be used as a source of
symmetry information in preference to the above space-group names.
They are only intended as comments.
;
_shelx_estimated_absorpt_t_max 0.485
_shelx_estimated_absorpt_t_min 0.333
_olex2_refinement_description
;
1. Twinned data refinement
 Scales: 0.603(14)
 0.397(14)
2. Fixed Uiso
 At 1.2 times of:
  All C(H) groups
3. Others
 Fixed Sof: V2(0.75) O2(0.75) V1(0.25) O1(0.25)
4.a Aromatic/amide H refined with riding coordinates:
 C2(H2), C3(H3), C7(H7), C12(H12), C13(H13), C38(H38), C8(H8), C22(H22),
 C18(H18), C28(H28), C34(H34), C17(H17), C35(H35), C36(H36), C37(H37), C26(H26),
  C32(H32), C23(H23), C29(H29), C25(H25), C24(H24), C31(H31), C30(H30)
;
_olex2_submission_special_instructions 'No special instructions were received'

loop_
_space_group_symop_operation_xyz
'x, y, z'
'-x, -y, z'
'x, -y, z+1/2'
'-x, y, z+1/2'
'x+1/2, y+1/2, z'
'-x+1/2, -y+1/2, z'
'x+1/2, -y+1/2, z+1/2'
'-x+1/2, y+1/2, z+1/2'

loop_
_atom_site_label
_atom_site_type_symbol
_atom_site_fract_x
_atom_site_fract_y
_atom_site_fract_z
_atom_site_U_iso_or_equiv
_atom_site_adp_type
_atom_site_occupancy
_atom_site_site_symmetry_order
_atom_site_calc_flag
_atom_site_refinement_flags_posn
_atom_site_refinement_flags_adp
_atom_site_refinement_flags_occupancy
_atom_site_disorder_assembly
_atom_site_disorder_group
V2 V 0.24165(6) 0.59673(4) 0.45700(14) 0.0186(3) Uani 0.75 1 d . . P . .
N3 N 0.3078(2) 0.64955(16) 0.4181(4) 0.0206(9) Uani 1 1 d . . . . .
N1 N 0.2009(2) 0.54318(17) 0.5636(4) 0.0245(10) Uani 1 1 d . . . . .
N2 N 0.1975(2) 0.64732(16) 0.5661(4) 0.0236(10) Uani 1 1 d . . . . .
O2 O 0.1967(2) 0.59828(18) 0.3458(5) 0.0255(12) Uani 0.75 1 d . . P . .
C6 C 0.2982(3) 0.6999(2) 0.4267(5) 0.0236(11) Uani 1 1 d . . . . .
N4 N 0.3104(2) 0.54573(16) 0.4132(4) 0.0242(10) Uani 1 1 d . . . . .
C9 C 0.3610(3) 0.6445(2) 0.3468(5) 0.0260(12) Uani 1 1 d . . . . .
C10 C 0.3889(3) 0.5992(2) 0.3150(5) 0.0274(12) Uani 1 1 d . . . . .
C19 C 0.1473(3) 0.5486(2) 0.6324(5) 0.0279(12) Uani 1 1 d . . . . .
C2 C 0.1236(3) 0.6859(2) 0.6860(6) 0.0313(13) Uani 1 1 d . . . . .
H2 H 0.089460 0.690459 0.739532 0.038 Uiso 1 1 calc R U . . .
C4 C 0.2053(3) 0.6979(2) 0.5610(5) 0.0246(11) Uani 1 1 d . . . . .
C16 C 0.2085(3) 0.4926(2) 0.5493(5) 0.0274(12) Uani 1 1 d . . . . .
C5 C 0.2507(3) 0.72250(18) 0.4960(6) 0.0233(11) Uani 1 1 d . . . . .
C1 C 0.1469(3) 0.6393(2) 0.6420(5) 0.0248(12) Uani 1 1 d . . . . .
C11 C 0.3657(3) 0.5539(2) 0.3494(5) 0.0252(11) Uani 1 1 d . . . . .
C3 C 0.1595(3) 0.7216(2) 0.6367(6) 0.0339(14) Uani 1 1 d . . . . .
H3 H 0.155349 0.755953 0.649459 0.041 Uiso 1 1 calc R U . . .
C7 C 0.3439(3) 0.7258(2) 0.3589(6) 0.0316(12) Uani 1 1 d . . . . .
H7 H 0.346956 0.760502 0.350129 0.038 Uiso 1 1 calc R U . . .
C20 C 0.1223(3) 0.5937(2) 0.6716(5) 0.0280(13) Uani 1 1 d . . . . .
C21 C 0.4478(3) 0.6007(2) 0.2427(6) 0.0334(14) Uani 1 1 d . . . . .
C12 C 0.3967(3) 0.5074(2) 0.3259(5) 0.0311(13) Uani 1 1 d . . . . .
H12 H 0.435430 0.502794 0.283815 0.037 Uiso 1 1 calc R U . . .
C33 C 0.0646(3) 0.5917(2) 0.7485(6) 0.0323(14) Uani 1 1 d . . . . .
C13 C 0.3611(3) 0.4724(2) 0.3740(5) 0.0327(13) Uani 1 1 d . . . . .
H13 H 0.370208 0.438164 0.372746 0.039 Uiso 1 1 calc R U . . .
C38 C 0.0679(4) 0.5674(3) 0.8569(6) 0.0405(15) Uani 1 1 d . . . . .
H38 H 0.106838 0.552651 0.881921 0.049 Uiso 1 1 calc R U . . .
C8 C 0.3824(3) 0.6916(2) 0.3090(6) 0.0351(14) Uani 1 1 d . . . . .
H8 H 0.417313 0.697851 0.258045 0.042 Uiso 1 1 calc R U . . .
C27 C 0.2606(3) 0.4151(2) 0.4785(7) 0.0357(16) Uani 1 1 d . . . . .
C14 C 0.3063(3) 0.4952(2) 0.4285(5) 0.0264(12) Uani 1 1 d . . . . .
C22 C 0.5024(3) 0.6247(3) 0.2822(6) 0.0390(15) Uani 1 1 d . . . . .
H22 H 0.501499 0.641598 0.354524 0.047 Uiso 1 1 calc R U . . .
C18 C 0.1210(3) 0.5012(3) 0.6592(6) 0.0373(14) Uani 1 1 d . . . . .
H18 H 0.084100 0.494921 0.705173 0.045 Uiso 1 1 calc R U . . .
C15 C 0.2577(3) 0.4704(2) 0.4856(5) 0.0301(13) Uani 1 1 d . . . . .
C28 C 0.2580(4) 0.3914(3) 0.3731(8) 0.049(2) Uani 1 1 d . . . . .
H28 H 0.249522 0.410091 0.304874 0.059 Uiso 1 1 calc R U . . .
C34 C 0.0077(3) 0.6135(2) 0.7129(6) 0.0354(14) Uani 1 1 d . . . . .
H34 H 0.005667 0.629962 0.640024 0.043 Uiso 1 1 calc R U . . .
C17 C 0.1588(4) 0.4669(2) 0.6064(5) 0.0367(14) Uani 1 1 d . . . . .
H17 H 0.152876 0.432254 0.607874 0.044 Uiso 1 1 calc R U . . .
C35 C -0.0462(3) 0.6112(3) 0.7833(7) 0.0448(18) Uani 1 1 d . . . . .
H35 H -0.085147 0.626266 0.759302 0.054 Uiso 1 1 calc R U . . .
C36 C -0.0428(4) 0.5865(3) 0.8897(7) 0.0493(19) Uani 1 1 d . . . . .
H36 H -0.079795 0.584366 0.937666 0.059 Uiso 1 1 calc R U . . .
C37 C 0.0139(4) 0.5653(3) 0.9259(6) 0.0471(18) Uani 1 1 d . . . . .
H37 H 0.015709 0.549011 0.999073 0.057 Uiso 1 1 calc R U . . .
C26 C 0.4498(4) 0.5757(3) 0.1354(6) 0.0426(17) Uani 1 1 d . . . . .
H26 H 0.412795 0.559201 0.107148 0.051 Uiso 1 1 calc R U . . .
C32 C 0.2701(4) 0.3874(3) 0.5792(9) 0.054(2) Uani 1 1 d . . . . .
H32 H 0.270372 0.402815 0.653403 0.065 Uiso 1 1 calc R U . . .
C23 C 0.5590(3) 0.6241(3) 0.2160(7) 0.0470(19) Uani 1 1 d . . . . .
H23 H 0.596122 0.640714 0.243510 0.056 Uiso 1 1 calc R U . . .
C29 C 0.2672(4) 0.3414(3) 0.3631(11) 0.068(3) Uani 1 1 d . . . . .
H29 H 0.265137 0.326115 0.288783 0.081 Uiso 1 1 calc R U . . .
C25 C 0.5062(5) 0.5754(3) 0.0712(7) 0.059(2) Uani 1 1 d . . . . .
H25 H 0.507744 0.558441 -0.001092 0.071 Uiso 1 1 calc R U . . .
C24 C 0.5608(4) 0.5997(3) 0.1121(8) 0.057(2) Uani 1 1 d . . . . .
H24 H 0.599205 0.599320 0.067613 0.069 Uiso 1 1 calc R U . . .
C31 C 0.2793(6) 0.3364(3) 0.5695(12) 0.079(4) Uani 1 1 d . . . . .
H31 H 0.285594 0.317262 0.637713 0.094 Uiso 1 1 calc R U . . .
C30 C 0.2794(4) 0.3135(3) 0.4608(14) 0.082(4) Uani 1 1 d . . . . .
H30 H 0.287737 0.279253 0.454208 0.099 Uiso 1 1 calc R U . . .
V1 V 0.26190(18) 0.59665(12) 0.5230(4) 0.0160(7) Uani 0.25 1 d . . P . .
O1 O 0.3056(8) 0.5981(5) 0.6326(16) 0.028(4) Uani 0.25 1 d . . P . .

loop_
_atom_site_aniso_label
_atom_site_aniso_U_11
_atom_site_aniso_U_22
_atom_site_aniso_U_33
_atom_site_aniso_U_23
_atom_site_aniso_U_13
_atom_site_aniso_U_12
V2 0.0141(5) 0.0198(6) 0.0219(8) 0.0008(6) -0.0004(7) 0.0010(4)
N3 0.020(2) 0.021(2) 0.021(2) 0.0015(17) 0.0017(17) 0.0022(17)
N1 0.031(2) 0.020(2) 0.022(2) -0.0003(18) -0.0012(19) -0.0021(18)
N2 0.022(2) 0.021(2) 0.027(2) -0.0007(19) 0.0077(19) -0.0024(17)
O2 0.018(2) 0.030(3) 0.028(3) 0.001(2) -0.002(2) 0.0033(18)
C6 0.022(2) 0.021(2) 0.027(3) 0.002(2) -0.001(2) 0.000(2)
N4 0.025(2) 0.021(2) 0.027(2) -0.0013(18) -0.0047(18) 0.0025(17)
C9 0.020(2) 0.032(3) 0.026(3) 0.000(2) 0.004(2) 0.003(2)
C10 0.026(3) 0.033(3) 0.024(3) 0.002(2) 0.001(2) 0.010(2)
C19 0.029(3) 0.030(3) 0.025(3) 0.001(2) 0.002(2) -0.008(2)
C2 0.032(3) 0.031(3) 0.031(3) -0.008(2) 0.012(3) -0.002(2)
C4 0.025(3) 0.022(3) 0.026(3) 0.000(2) 0.007(2) 0.003(2)
C16 0.035(3) 0.017(3) 0.030(3) 0.003(2) -0.011(2) -0.004(2)
C5 0.021(2) 0.018(3) 0.031(3) 0.003(2) -0.0009(19) 0.000(2)
C1 0.025(3) 0.027(3) 0.023(3) -0.003(2) 0.005(2) -0.005(2)
C11 0.027(3) 0.031(3) 0.018(2) -0.004(2) 0.000(2) 0.010(2)
C3 0.037(3) 0.026(3) 0.039(3) -0.007(2) 0.013(3) 0.000(3)
C7 0.030(3) 0.030(3) 0.034(3) 0.004(3) 0.006(3) 0.000(2)
C20 0.026(3) 0.035(3) 0.023(3) -0.001(2) 0.006(2) -0.010(2)
C21 0.033(3) 0.043(3) 0.024(3) 0.011(2) 0.010(3) 0.017(3)
C12 0.031(3) 0.034(3) 0.028(3) -0.004(2) 0.001(2) 0.013(2)
C33 0.031(3) 0.038(3) 0.027(3) -0.006(2) 0.008(3) -0.011(2)
C13 0.041(3) 0.027(3) 0.031(3) -0.005(2) -0.004(3) 0.009(2)
C38 0.047(4) 0.045(4) 0.029(3) -0.002(3) 0.010(3) -0.011(3)
C8 0.031(3) 0.034(3) 0.040(3) 0.009(3) 0.010(3) 0.005(2)
C27 0.035(3) 0.023(3) 0.049(5) -0.006(3) -0.016(3) -0.002(2)
C14 0.030(3) 0.016(2) 0.033(3) -0.002(2) -0.009(2) 0.006(2)
C22 0.030(3) 0.046(3) 0.042(4) 0.012(3) 0.012(3) 0.007(3)
C18 0.048(4) 0.035(3) 0.028(3) -0.001(3) 0.011(3) -0.016(3)
C15 0.037(3) 0.023(3) 0.031(3) -0.001(2) -0.011(2) 0.001(2)
C28 0.047(4) 0.035(4) 0.064(5) -0.021(4) -0.024(4) 0.011(3)
C34 0.030(3) 0.046(3) 0.031(3) -0.013(3) 0.007(3) -0.010(3)
C17 0.054(4) 0.024(3) 0.033(3) 0.000(2) 0.003(3) -0.010(3)
C35 0.030(3) 0.055(4) 0.049(4) -0.019(3) 0.015(3) -0.017(3)
C36 0.053(4) 0.056(4) 0.039(4) -0.011(3) 0.023(3) -0.022(4)
C37 0.055(4) 0.051(4) 0.035(4) -0.004(3) 0.016(3) -0.016(3)
C26 0.053(4) 0.045(4) 0.030(3) 0.003(3) 0.012(3) 0.021(3)
C32 0.061(5) 0.028(4) 0.073(6) 0.014(4) -0.024(4) -0.006(3)
C23 0.027(3) 0.063(5) 0.051(4) 0.024(4) 0.015(3) 0.012(3)
C29 0.056(5) 0.046(5) 0.101(8) -0.040(5) -0.026(5) 0.009(4)
C25 0.082(6) 0.064(5) 0.031(4) 0.011(4) 0.032(4) 0.037(5)
C24 0.051(5) 0.072(6) 0.048(5) 0.027(4) 0.030(4) 0.022(4)
C31 0.087(7) 0.032(4) 0.118(9) 0.018(5) -0.058(7) -0.008(4)
C30 0.058(5) 0.026(3) 0.162(11) -0.011(6) -0.048(8) -0.002(3)
V1 0.0125(17) 0.0174(19) 0.018(2) -0.0017(14) -0.0028(17) 0.0006(11)
O1 0.032(9) 0.025(8) 0.028(9) -0.009(6) -0.008(7) 0.010(6)

loop_
_atom_type_symbol
_atom_type_description
_atom_type_scat_dispersion_real
_atom_type_scat_dispersion_imag
_atom_type_scat_source
C C 0.0181 0.0091 'International Tables Vol C Tables 4.2.6.8 and 6.1.1.4'
H H 0.0000 0.0000 'International Tables Vol C Tables 4.2.6.8 and 6.1.1.4'
N N 0.0311 0.0180 'International Tables Vol C Tables 4.2.6.8 and 6.1.1.4'
O O 0.0492 0.0322 'International Tables Vol C Tables 4.2.6.8 and 6.1.1.4'
V V 0.0687 2.1097 'International Tables Vol C Tables 4.2.6.8 and 6.1.1.4'

loop_
_geom_angle_atom_site_label_1
_geom_angle_atom_site_label_2
_geom_angle_atom_site_label_3
_geom_angle
_geom_angle_site_symmetry_1
_geom_angle_site_symmetry_3
_geom_angle_publ_flag
N3 V2 N1 153.6(2) . . ?
N3 V2 N2 88.07(17) . . ?
N3 V2 N4 87.1(2) . . ?
N3 V2 O1 78.4(4) . . ?
N1 V2 O1 75.3(4) . . ?
N2 V2 N1 85.8(2) . . ?
N2 V2 O1 74.4(4) . . ?
O2 V2 N3 101.8(2) . . ?
O2 V2 N1 104.5(2) . . ?
O2 V2 N2 101.9(2) . . ?
O2 V2 N4 103.5(2) . . ?
O2 V2 O1 176.3(4) . . ?
N4 V2 N1 87.61(18) . . ?
N4 V2 N2 154.6(2) . . ?
N4 V2 O1 80.2(4) . . ?
V1 V2 N3 82.2(3) . . ?
V1 V2 N1 71.6(3) . . ?
V1 V2 N2 72.0(3) . . ?
V1 V2 O2 172.7(3) . . ?
V1 V2 N4 82.7(3) . . ?
V1 V2 O1 4.5(5) . . ?
V2 N3 V1 24.09(12) . . ?
C6 N3 V2 125.5(3) . . ?
C6 N3 C9 104.8(4) . . ?
C6 N3 V1 124.5(4) . . ?
C9 N3 V2 127.0(4) . . ?
C9 N3 V1 129.4(4) . . ?
C19 N1 V2 126.5(4) . . ?
C19 N1 C16 105.4(5) . . ?
C19 N1 V1 125.3(4) . . ?
C16 N1 V2 124.9(4) . . ?
C16 N1 V1 128.3(4) . . ?
V1 N1 V2 24.47(14) . . ?
C4 N2 V2 125.4(4) . . ?
C4 N2 C1 105.8(4) . . ?
C4 N2 V1 126.7(4) . . ?
C1 N2 V2 127.8(4) . . ?
C1 N2 V1 124.2(4) . . ?
V1 N2 V2 24.55(14) . . ?
V2 O2 V1 2.58(11) . . ?
N3 C6 C5 124.9(5) . . ?
N3 C6 C7 110.7(5) . . ?
C5 C6 C7 124.4(5) . . ?
V2 N4 V1 23.86(12) . . ?
C11 N4 V2 127.0(4) . . ?
C11 N4 C14 106.1(4) . . ?
C11 N4 V1 127.3(4) . . ?
C14 N4 V2 126.3(4) . . ?
C14 N4 V1 122.6(4) . . ?
N3 C9 C10 124.7(5) . . ?
N3 C9 C8 110.1(5) . . ?
C10 C9 C8 125.1(5) . . ?
C9 C10 C21 117.6(5) . . ?
C11 C10 C9 124.0(6) . . ?
C11 C10 C21 118.4(5) . . ?
N1 C19 C20 125.3(5) . . ?
N1 C19 C18 109.8(5) . . ?
C20 C19 C18 124.9(6) . . ?
C1 C2 H2 126.4 . . ?
C3 C2 H2 126.4 . . ?
C3 C2 C1 107.2(5) . . ?
N2 C4 C3 109.8(5) . . ?
C5 C4 N2 125.7(5) . . ?
C5 C4 C3 124.4(5) . . ?
N1 C16 C15 124.9(5) . . ?
N1 C16 C17 110.4(5) . . ?
C15 C16 C17 124.6(5) . . ?
C6 C5 C5 116.7(5) . 6_565 ?
C4 C5 C6 125.2(5) . . ?
C4 C5 C5 118.1(5) . 6_565 ?
N2 C1 C2 109.7(5) . . ?
C20 C1 N2 125.3(5) . . ?
C20 C1 C2 125.0(5) . . ?
N4 C11 C12 109.4(5) . . ?
C10 C11 N4 125.9(5) . . ?
C10 C11 C12 124.7(5) . . ?
C2 C3 C4 107.5(5) . . ?
C2 C3 H3 126.3 . . ?
C4 C3 H3 126.3 . . ?
C6 C7 H7 126.6 . . ?
C8 C7 C6 106.8(5) . . ?
C8 C7 H7 126.6 . . ?
C19 C20 C33 117.2(5) . . ?
C1 C20 C19 124.4(6) . . ?
C1 C20 C33 118.4(5) . . ?
C22 C21 C10 120.6(6) . . ?
C22 C21 C26 119.2(6) . . ?
C26 C21 C10 120.1(7) . . ?
C11 C12 H12 126.3 . . ?
C13 C12 C11 107.4(5) . . ?
C13 C12 H12 126.3 . . ?
C38 C33 C20 119.9(6) . . ?
C34 C33 C20 120.0(6) . . ?
C34 C33 C38 120.1(6) . . ?
C12 C13 H13 125.8 . . ?
C12 C13 C14 108.4(5) . . ?
C14 C13 H13 125.8 . . ?
C33 C38 H38 120.4 . . ?
C37 C38 C33 119.1(7) . . ?
C37 C38 H38 120.4 . . ?
C9 C8 H8 126.2 . . ?
C7 C8 C9 107.5(5) . . ?
C7 C8 H8 126.2 . . ?
C28 C27 C15 120.9(7) . . ?
C28 C27 C32 119.0(7) . . ?
C32 C27 C15 120.0(7) . . ?
N4 C14 C13 108.7(5) . . ?
C15 C14 N4 126.1(5) . . ?
C15 C14 C13 125.2(5) . . ?
C21 C22 H22 119.7 . . ?
C21 C22 C23 120.5(7) . . ?
C23 C22 H22 119.7 . . ?
C19 C18 H18 126.3 . . ?
C17 C18 C19 107.3(6) . . ?
C17 C18 H18 126.3 . . ?
C16 C15 C27 119.3(6) . . ?
C14 C15 C16 125.1(5) . . ?
C14 C15 C27 115.6(5) . . ?
C27 C28 H28 119.0 . . ?
C27 C28 C29 122.0(10) . . ?
C29 C28 H28 119.0 . . ?
C33 C34 H34 119.9 . . ?
C35 C34 C33 120.2(7) . . ?
C35 C34 H34 119.9 . . ?
C16 C17 H17 126.5 . . ?
C18 C17 C16 107.0(5) . . ?
C18 C17 H17 126.5 . . ?
C34 C35 H35 120.3 . . ?
C34 C35 C36 119.4(8) . . ?
C36 C35 H35 120.3 . . ?
C35 C36 H36 119.7 . . ?
C37 C36 C35 120.6(7) . . ?
C37 C36 H36 119.7 . . ?
C38 C37 C36 120.6(7) . . ?
C38 C37 H37 119.7 . . ?
C36 C37 H37 119.7 . . ?
C21 C26 H26 120.2 . . ?
C25 C26 C21 119.6(8) . . ?
C25 C26 H26 120.2 . . ?
C27 C32 H32 120.5 . . ?
C27 C32 C31 119.1(10) . . ?
C31 C32 H32 120.5 . . ?
C22 C23 H23 119.9 . . ?
C24 C23 C22 120.1(8) . . ?
C24 C23 H23 119.9 . . ?
C28 C29 H29 120.0 . . ?
C28 C29 C30 120.0(10) . . ?
C30 C29 H29 120.0 . . ?
C26 C25 H25 119.7 . . ?
C26 C25 C24 120.6(8) . . ?
C24 C25 H25 119.7 . . ?
C23 C24 C25 120.1(7) . . ?
C23 C24 H24 120.0 . . ?
C25 C24 H24 120.0 . . ?
C32 C31 H31 119.6 . . ?
C30 C31 C32 120.8(10) . . ?
C30 C31 H31 119.6 . . ?
C29 C30 C31 118.9(7) . . ?
C29 C30 H30 120.5 . . ?
C31 C30 H30 120.5 . . ?
V2 V1 N3 73.7(3) . . ?
V2 V1 N1 84.0(3) . . ?
V2 V1 N2 83.5(3) . . ?
V2 V1 O2 4.7(2) . . ?
V2 V1 N4 73.5(3) . . ?
V2 V1 O1 173.1(8) . . ?
N3 V1 O2 76.4(2) . . ?
N3 V1 N4 83.6(2) . . ?
N1 V1 N3 157.6(3) . . ?
N1 V1 O2 81.5(2) . . ?
N1 V1 N4 88.2(2) . . ?
N2 V1 N3 88.7(2) . . ?
N2 V1 N1 90.8(2) . . ?
N2 V1 O2 79.6(2) . . ?
N2 V1 N4 156.9(3) . . ?
N4 V1 O2 77.5(2) . . ?
O1 V1 N3 100.3(7) . . ?
O1 V1 N1 101.8(7) . . ?
O1 V1 N2 100.2(6) . . ?
O1 V1 O2 176.7(7) . . ?
O1 V1 N4 102.6(6) . . ?
V1 O1 V2 2.5(3) . . ?

loop_
_geom_bond_atom_site_label_1
_geom_bond_atom_site_label_2
_geom_bond_distance
_geom_bond_site_symmetry_2
_geom_bond_publ_flag
V2 N3 2.041(5) . ?
V2 N1 2.084(5) . ?
V2 N2 2.075(5) . ?
V2 O2 1.586(6) . ?
V2 N4 2.057(5) . ?
V2 V1 0.868(4) . ?
V2 O1 2.419(17) . ?
N3 C6 1.385(7) . ?
N3 C9 1.386(7) . ?
N3 V1 2.106(6) . ?
N1 C19 1.376(7) . ?
N1 C16 1.393(7) . ?
N1 V1 1.988(6) . ?
N2 C4 1.385(7) . ?
N2 C1 1.388(7) . ?
N2 V1 1.986(6) . ?
O2 V1 2.449(7) . ?
C6 C5 1.411(8) . ?
C6 C7 1.419(8) . ?
N4 C11 1.385(7) . ?
N4 C14 1.386(7) . ?
N4 V1 2.128(6) . ?
C9 C10 1.411(8) . ?
C9 C8 1.422(8) . ?
C10 C11 1.380(8) . ?
C10 C21 1.483(8) . ?
C19 C20 1.406(9) . ?
C19 C18 1.432(9) . ?
C2 H2 0.9500 . ?
C2 C1 1.446(8) . ?
C2 C3 1.350(9) . ?
C4 C5 1.379(8) . ?
C4 C3 1.443(8) . ?
C16 C15 1.398(9) . ?
C16 C17 1.412(9) . ?
C5 C5 1.495(10) 6_565 ?
C1 C20 1.383(8) . ?
C11 C12 1.444(8) . ?
C3 H3 0.9500 . ?
C7 H7 0.9500 . ?
C7 C8 1.356(9) . ?
C20 C33 1.494(8) . ?
C21 C22 1.390(11) . ?
C21 C26 1.407(10) . ?
C12 H12 0.9500 . ?
C12 C13 1.327(9) . ?
C33 C38 1.411(10) . ?
C33 C34 1.388(10) . ?
C13 H13 0.9500 . ?
C13 C14 1.444(8) . ?
C38 H38 0.9500 . ?
C38 C37 1.380(9) . ?
C8 H8 0.9500 . ?
C27 C15 1.506(8) . ?
C27 C28 1.373(11) . ?
C27 C32 1.394(11) . ?
C14 C15 1.383(9) . ?
C22 H22 0.9500 . ?
C22 C23 1.405(9) . ?
C18 H18 0.9500 . ?
C18 C17 1.364(10) . ?
C28 H28 0.9500 . ?
C28 C29 1.377(12) . ?
C34 H34 0.9500 . ?
C34 C35 1.387(10) . ?
C17 H17 0.9500 . ?
C35 H35 0.9500 . ?
C35 C36 1.396(12) . ?
C36 H36 0.9500 . ?
C36 C37 1.380(12) . ?
C37 H37 0.9500 . ?
C26 H26 0.9500 . ?
C26 C25 1.390(11) . ?
C32 H32 0.9500 . ?
C32 C31 1.402(12) . ?
C23 H23 0.9500 . ?
C23 C24 1.365(14) . ?
C29 H29 0.9500 . ?
C29 C30 1.378(18) . ?
C25 H25 0.9500 . ?
C25 C24 1.399(15) . ?
C24 H24 0.9500 . ?
C31 H31 0.9500 . ?
C31 C30 1.40(2) . ?
C30 H30 0.9500 . ?
V1 O1 1.555(17) . ?

loop_
_geom_torsion_atom_site_label_1
_geom_torsion_atom_site_label_2
_geom_torsion_atom_site_label_3
_geom_torsion_atom_site_label_4
_geom_torsion
_geom_torsion_site_symmetry_1
_geom_torsion_site_symmetry_2
_geom_torsion_site_symmetry_3
_geom_torsion_site_symmetry_4
_geom_torsion_publ_flag
V2 N3 C6 C5 21.0(8) . . . . ?
V2 N3 C6 C7 -160.7(4) . . . . ?
V2 N3 C9 C10 -19.0(8) . . . . ?
V2 N3 C9 C8 160.0(4) . . . . ?
V2 N1 C19 C20 -21.0(8) . . . . ?
V2 N1 C19 C18 159.5(4) . . . . ?
V2 N1 C16 C15 19.6(8) . . . . ?
V2 N1 C16 C17 -159.3(4) . . . . ?
V2 N2 C4 C5 -10.8(8) . . . . ?
V2 N2 C4 C3 170.5(4) . . . . ?
V2 N2 C1 C2 -170.0(4) . . . . ?
V2 N2 C1 C20 10.1(8) . . . . ?
V2 N4 C11 C10 8.2(8) . . . . ?
V2 N4 C11 C12 -172.9(4) . . . . ?
V2 N4 C14 C13 173.3(4) . . . . ?
V2 N4 C14 C15 -6.3(8) . . . . ?
N3 V2 O2 V1 -123(3) . . . . ?
N3 V2 V1 N1 -177.9(2) . . . . ?
N3 V2 V1 N2 90.52(18) . . . . ?
N3 V2 V1 O2 124(2) . . . . ?
N3 V2 V1 N4 -88.0(2) . . . . ?
N3 C6 C5 C4 -3.0(10) . . . . ?
N3 C6 C5 C5 178.4(5) . . . 6_565 ?
N3 C6 C7 C8 -0.6(7) . . . . ?
N3 C9 C10 C11 1.4(10) . . . . ?
N3 C9 C10 C21 -176.9(6) . . . . ?
N3 C9 C8 C7 1.6(7) . . . . ?
N3 V1 O1 V2 -31(5) . . . . ?
N1 V2 O2 V1 57(2) . . . . ?
N1 V2 V1 N3 177.9(2) . . . . ?
N1 V2 V1 N2 -91.5(2) . . . . ?
N1 V2 V1 O2 -58(3) . . . . ?
N1 V2 V1 N4 89.91(19) . . . . ?
N1 C19 C20 C1 2.9(10) . . . . ?
N1 C19 C20 C33 -178.3(6) . . . . ?
N1 C19 C18 C17 0.0(7) . . . . ?
N1 C16 C15 C27 179.2(5) . . . . ?
N1 C16 C15 C14 0.7(10) . . . . ?
N1 C16 C17 C18 -1.6(7) . . . . ?
N1 V1 O1 V2 145(5) . . . . ?
N2 V2 O2 V1 -32(2) . . . . ?
N2 V2 V1 N3 -90.52(18) . . . . ?
N2 V2 V1 N1 91.5(2) . . . . ?
N2 V2 V1 O2 33(3) . . . . ?
N2 V2 V1 N4 -178.5(2) . . . . ?
N2 C4 C5 C6 -2.3(10) . . . . ?
N2 C4 C5 C5 176.3(5) . . . 6_565 ?
N2 C4 C3 C2 -0.8(7) . . . . ?
N2 C1 C20 C19 3.0(10) . . . . ?
N2 C1 C20 C33 -175.8(5) . . . . ?
N2 V1 O1 V2 -122(5) . . . . ?
C6 N3 C9 C10 179.1(6) . . . . ?
C6 N3 C9 C8 -1.9(6) . . . . ?
C6 C7 C8 C9 -0.6(7) . . . . ?
N4 V2 O2 V1 148(3) . . . . ?
N4 V2 V1 N3 88.0(2) . . . . ?
N4 V2 V1 N1 -89.91(19) . . . . ?
N4 V2 V1 N2 178.5(2) . . . . ?
N4 V2 V1 O2 -148(2) . . . . ?
N4 C11 C12 C13 0.0(7) . . . . ?
N4 C14 C15 C16 -8.1(10) . . . . ?
N4 C14 C15 C27 173.4(6) . . . . ?
N4 V1 O1 V2 54(5) . . . . ?
C9 N3 C6 C5 -176.7(5) . . . . ?
C9 N3 C6 C7 1.5(6) . . . . ?
C9 C10 C11 N4 4.1(10) . . . . ?
C9 C10 C11 C12 -174.5(6) . . . . ?
C9 C10 C21 C22 59.2(8) . . . . ?
C9 C10 C21 C26 -123.9(6) . . . . ?
C10 C9 C8 C7 -179.4(6) . . . . ?
C10 C11 C12 C13 178.9(6) . . . . ?
C10 C21 C22 C23 177.0(6) . . . . ?
C10 C21 C26 C25 -176.8(6) . . . . ?
C19 N1 C16 C15 -179.5(5) . . . . ?
C19 N1 C16 C17 1.6(6) . . . . ?
C19 C20 C33 C38 61.1(8) . . . . ?
C19 C20 C33 C34 -118.3(7) . . . . ?
C19 C18 C17 C16 0.9(8) . . . . ?
C2 C1 C20 C19 -176.9(6) . . . . ?
C2 C1 C20 C33 4.3(9) . . . . ?
C4 N2 C1 C2 -0.8(6) . . . . ?
C4 N2 C1 C20 179.3(6) . . . . ?
C16 N1 C19 C20 178.5(6) . . . . ?
C16 N1 C19 C18 -1.0(6) . . . . ?
C5 C6 C7 C8 177.7(6) . . . . ?
C5 C4 C3 C2 -179.5(6) . . . . ?
C1 N2 C4 C5 179.7(6) . . . . ?
C1 N2 C4 C3 1.0(6) . . . . ?
C1 C2 C3 C4 0.3(7) . . . . ?
C1 C20 C33 C38 -120.0(7) . . . . ?
C1 C20 C33 C34 60.6(8) . . . . ?
C11 N4 C14 C13 0.9(6) . . . . ?
C11 N4 C14 C15 -178.7(5) . . . . ?
C11 C10 C21 C22 -119.3(7) . . . . ?
C11 C10 C21 C26 57.6(8) . . . . ?
C11 C12 C13 C14 0.5(7) . . . . ?
C3 C2 C1 N2 0.3(7) . . . . ?
C3 C2 C1 C20 -179.8(6) . . . . ?
C3 C4 C5 C6 176.2(6) . . . . ?
C3 C4 C5 C5 -5.2(8) . . . 6_565 ?
C7 C6 C5 C4 179.0(6) . . . . ?
C7 C6 C5 C5 0.3(8) . . . 6_565 ?
C20 C19 C18 C17 -179.4(6) . . . . ?
C20 C33 C38 C37 -179.0(6) . . . . ?
C20 C33 C34 C35 179.1(6) . . . . ?
C21 C10 C11 N4 -177.5(5) . . . . ?
C21 C10 C11 C12 3.8(9) . . . . ?
C21 C22 C23 C24 -0.2(11) . . . . ?
C21 C26 C25 C24 -0.2(11) . . . . ?
C12 C13 C14 N4 -0.9(7) . . . . ?
C12 C13 C14 C15 178.7(6) . . . . ?
C33 C38 C37 C36 0.2(11) . . . . ?
C33 C34 C35 C36 -0.5(10) . . . . ?
C13 C14 C15 C16 172.5(5) . . . . ?
C13 C14 C15 C27 -6.1(9) . . . . ?
C38 C33 C34 C35 -0.3(9) . . . . ?
C8 C9 C10 C11 -177.5(6) . . . . ?
C8 C9 C10 C21 4.2(9) . . . . ?
C27 C28 C29 C30 0.1(14) . . . . ?
C27 C32 C31 C30 0.4(16) . . . . ?
C14 N4 C11 C10 -179.4(5) . . . . ?
C14 N4 C11 C12 -0.6(6) . . . . ?
C22 C21 C26 C25 0.1(10) . . . . ?
C22 C23 C24 C25 0.2(11) . . . . ?
C18 C19 C20 C1 -177.7(6) . . . . ?
C18 C19 C20 C33 1.1(9) . . . . ?
C15 C16 C17 C18 179.5(6) . . . . ?
C15 C27 C28 C29 173.2(7) . . . . ?
C15 C27 C32 C31 -173.5(8) . . . . ?
C28 C27 C15 C16 120.9(7) . . . . ?
C28 C27 C15 C14 -60.5(8) . . . . ?
C28 C27 C32 C31 2.6(12) . . . . ?
C28 C29 C30 C31 2.9(14) . . . . ?
C34 C33 C38 C37 0.4(9) . . . . ?
C34 C35 C36 C37 1.1(11) . . . . ?
C17 C16 C15 C27 -2.0(9) . . . . ?
C17 C16 C15 C14 179.5(6) . . . . ?
C35 C36 C37 C38 -0.9(11) . . . . ?
C26 C21 C22 C23 0.1(10) . . . . ?
C26 C25 C24 C23 0.0(12) . . . . ?
C32 C27 C15 C16 -63.1(9) . . . . ?
C32 C27 C15 C14 115.5(7) . . . . ?
C32 C27 C28 C29 -2.9(12) . . . . ?
C32 C31 C30 C29 -3.1(16) . . . . ?
V1 N3 C6 C5 -8.5(8) . . . . ?
V1 N3 C6 C7 169.8(4) . . . . ?
V1 N3 C9 C10 11.6(8) . . . . ?
V1 N3 C9 C8 -169.3(5) . . . . ?
V1 N1 C19 C20 9.3(8) . . . . ?
V1 N1 C19 C18 -170.2(5) . . . . ?
V1 N1 C16 C15 -10.7(8) . . . . ?
V1 N1 C16 C17 170.4(4) . . . . ?
V1 N2 C4 C5 19.6(9) . . . . ?
V1 N2 C4 C3 -159.0(5) . . . . ?
V1 N2 C1 C2 159.8(5) . . . . ?
V1 N2 C1 C20 -20.0(8) . . . . ?
V1 N4 C11 C10 -21.8(8) . . . . ?
V1 N4 C11 C12 157.0(4) . . . . ?
V1 N4 C14 C13 -158.0(4) . . . . ?
V1 N4 C14 C15 22.4(8) . . . . ?
O1 V2 V1 N3 32(5) . . . . ?
O1 V2 V1 N1 -146(5) . . . . ?
O1 V2 V1 N2 123(5) . . . . ?
O1 V2 V1 O2 156(5) . . . . ?
O1 V2 V1 N4 -56(5) . . . . ?

loop_
_twin_individual_id
_twin_individual_mass_fraction_refined
1 0.603(14)
2 0.397(14)
